data_7034303
loop_
_publ_author_name
'Lummis, Paul A.'
'McDonald, Robert'
'Ferguson, Michael J.'
'Rivard, Eric'

_publ_section_title
;
 Synthesis, characterisation, and dehydrocoupling ability of zirconium
 complexes bearing hindered bis(amido)silyl ligands.
;
_journal_issue 15
_journal_name_full 'Dalton transactions (Cambridge, England : 2003)'
_journal_page_first 7009
_journal_page_last 7020
_journal_paper_doi 10.1039/c5dt00306g
_journal_volume 44
_journal_year 2015
_chemical_formula_moiety 'C38 H64 Cl3 Li N2 O2 Si Zr'
_chemical_formula_sum 'C38 H64 Cl3 Li N2 O2 Si Zr'
_chemical_formula_weight 813.51
_chemical_name_systematic
; 
 ? 
;
_space_group_IT_number 14
_symmetry_cell_setting monoclinic
_symmetry_space_group_name_Hall '-P 2yn'
_symmetry_space_group_name_H-M 'P 1 21/n 1'
_atom_sites_solution_hydrogens geom
_atom_sites_solution_primary direct
_atom_sites_solution_secondary difmap
_audit_creation_method SHELXL-97
_audit_update_record
;
2015-01-12 deposited with the CCDC.
2015-03-06 downloaded from the CCDC.
;
_cell_angle_alpha 90.00
_cell_angle_beta 101.8171(4)
_cell_angle_gamma 90.00
_cell_formula_units_Z 4
_cell_length_a 10.2481(4)
_cell_length_b 27.2915(11)
_cell_length_c 15.7628(6)
_cell_measurement_reflns_used 9816
_cell_measurement_temperature 173(2)
_cell_measurement_theta_max 27.49
_cell_measurement_theta_min 2.31
_cell_volume 4315.2(3)
_computing_cell_refinement 'Bruker SAINT'
_computing_data_collection 'Bruker APEX2'
_computing_data_reduction 'Bruker SAINT'
_computing_molecular_graphics 'Bruker SHELXTL'
_computing_publication_material 'Bruker SHELXTL'
_computing_structure_refinement 'SHELXL-97 (Sheldrick, 2008)'
_computing_structure_solution 'SHELXS-97 (Sheldrick, 2008)'
_diffrn_ambient_temperature 173(2)
_diffrn_measured_fraction_theta_full 0.998
_diffrn_measured_fraction_theta_max 0.998
_diffrn_measurement_device_type 'Bruker APEX-II CCD'
_diffrn_measurement_method '\w scans'
_diffrn_radiation_monochromator graphite
_diffrn_radiation_source 'fine-focus sealed tube'
_diffrn_radiation_type MoK\a
_diffrn_radiation_wavelength 0.71073
_diffrn_reflns_av_R_equivalents 0.0157
_diffrn_reflns_av_sigmaI/netI 0.0126
_diffrn_reflns_limit_h_max 13
_diffrn_reflns_limit_h_min -13
_diffrn_reflns_limit_k_max 35
_diffrn_reflns_limit_k_min -35
_diffrn_reflns_limit_l_max 20
_diffrn_reflns_limit_l_min -20
_diffrn_reflns_number 38542
_diffrn_reflns_theta_full 27.58
_diffrn_reflns_theta_max 27.58
_diffrn_reflns_theta_min 1.49
_exptl_absorpt_coefficient_mu 0.500
_exptl_absorpt_correction_T_max 0.8640
_exptl_absorpt_correction_T_min 0.8315
_exptl_absorpt_correction_type numerical
_exptl_absorpt_process_details 'SADABS (Sheldrick, 2008)'
_exptl_crystal_colour colourless
_exptl_crystal_density_diffrn 1.252
_exptl_crystal_density_method 'not measured'
_exptl_crystal_description fragment
_exptl_crystal_F_000 1720
_exptl_crystal_size_max 0.38
_exptl_crystal_size_mid 0.34
_exptl_crystal_size_min 0.30
_refine_diff_density_max 0.644
_refine_diff_density_min -0.580
_refine_diff_density_rms 0.054
_refine_ls_extinction_method none
_refine_ls_goodness_of_fit_ref 1.112
_refine_ls_hydrogen_treatment constr
_refine_ls_matrix_type full
_refine_ls_number_parameters 442
_refine_ls_number_reflns 9969
_refine_ls_number_restraints 4
_refine_ls_restrained_S_all 1.122
_refine_ls_R_factor_all 0.0423
_refine_ls_R_factor_gt 0.0379
_refine_ls_shift/su_max 0.001
_refine_ls_shift/su_mean 0.000
_refine_ls_structure_factor_coef Fsqd
_refine_ls_weighting_details 'calc w=1/[\s^2^(Fo^2^)+(0.0383P)^2^+3.4942P] where P=(Fo^2^+2Fc^2^)/3'
_refine_ls_weighting_scheme calc
_refine_ls_wR_factor_gt 0.0961
_refine_ls_wR_factor_ref 0.0989
_reflns_number_gt 9002
_reflns_number_total 9969
_reflns_threshold_expression I>2\s(I)
_cod_data_source_file c5dt00306g2.cif
_cod_data_source_block riv1050
_cod_depositor_comments
;
The following automatic conversions were performed:

'_symmetry_cell_setting' value 'Monoclinic' changed to 'monoclinic'
according to
/usr/data/users/saulius/crontab/automatic-downloads/rss-feeds/RSC/lib/dictionaries/cif_core.dic
dictionary named 'cif_core.dic' version 2.4.2 from 2011-04-26.

Automatic conversion script
Id: cif_fix_values 3105 2015-03-04 15:46:00Z robertas 

 Adding full bibliography for 7034303--7034308.cif.
;
_cod_original_sg_symbol_H-M 'P 21/n'
_cod_database_code 7034303

loop_
_symmetry_equiv_pos_as_xyz
'x, y, z'
'-x+1/2, y+1/2, -z+1/2'
'-x, -y, -z'
'x-1/2, -y-1/2, z-1/2'

loop_
_atom_site_label
_atom_site_type_symbol
_atom_site_fract_x
_atom_site_fract_y
_atom_site_fract_z
_atom_site_U_iso_or_equiv
_atom_site_adp_type
_atom_site_occupancy
_atom_site_symmetry_multiplicity
_atom_site_calc_flag
_atom_site_refinement_flags
_atom_site_disorder_assembly
_atom_site_disorder_group
Zr Zr 0.238706(19) 0.131814(7) 0.186323(12) 0.03101(6) Uani 1 1 d . . .
Cl1 Cl 0.08902(8) 0.17394(3) 0.06298(4) 0.06142(19) Uani 1 1 d . . .
Cl2 Cl 0.12628(7) 0.05433(2) 0.12195(4) 0.04917(14) Uani 1 1 d . . .
Cl3 Cl 0.45092(6) 0.12808(3) 0.14580(4) 0.05213(15) Uani 1 1 d . . .
Si Si 0.30673(5) 0.15899(2) 0.36290(3) 0.02832(11) Uani 1 1 d . . .
O1 O 0.11141(19) 0.08567(10) -0.09845(12) 0.0760(7) Uani 1 1 d . . .
O2 O -0.16048(19) 0.09124(9) -0.02987(15) 0.0748(6) Uani 1 1 d D . .
N1 N 0.24471(16) 0.19159(6) 0.26600(10) 0.0296(3) Uani 1 1 d . . .
N2 N 0.26758(16) 0.10265(6) 0.30857(10) 0.0298(3) Uani 1 1 d . . .
C1 C 0.2237(2) 0.17238(9) 0.45666(13) 0.0398(5) Uani 1 1 d . . .
H1 H 0.1254 0.1686 0.4350 0.048 Uiso 1 1 calc R . .
C2 C 0.2485(3) 0.22550(11) 0.48821(19) 0.0604(7) Uani 1 1 d . . .
H2A H 0.1878 0.2338 0.5267 0.072 Uiso 1 1 calc R . .
H2B H 0.2326 0.2477 0.4383 0.072 Uiso 1 1 calc R . .
H2C H 0.3409 0.2289 0.5198 0.072 Uiso 1 1 calc R . .
C3 C 0.2652(3) 0.13638(13) 0.53270(17) 0.0629(8) Uani 1 1 d . . .
H3A H 0.2077 0.1411 0.5747 0.075 Uiso 1 1 calc R . .
H3B H 0.3581 0.1425 0.5610 0.075 Uiso 1 1 calc R . .
H3C H 0.2561 0.1027 0.5108 0.075 Uiso 1 1 calc R . .
C4 C 0.4934(2) 0.16580(9) 0.39514(14) 0.0401(5) Uani 1 1 d . . .
H4 H 0.5278 0.1584 0.3416 0.048 Uiso 1 1 calc R . .
C5 C 0.5417(3) 0.21794(12) 0.4216(2) 0.0637(8) Uani 1 1 d . . .
H5A H 0.6346 0.2216 0.4157 0.076 Uiso 1 1 calc R . .
H5B H 0.5355 0.2238 0.4819 0.076 Uiso 1 1 calc R . .
H5C H 0.4859 0.2417 0.3839 0.076 Uiso 1 1 calc R . .
C6 C 0.5624(3) 0.12900(12) 0.46316(18) 0.0604(8) Uani 1 1 d . . .
H6A H 0.6569 0.1266 0.4606 0.073 Uiso 1 1 calc R . .
H6B H 0.5202 0.0968 0.4514 0.073 Uiso 1 1 calc R . .
H6C H 0.5541 0.1401 0.5210 0.073 Uiso 1 1 calc R . .
C11 C 0.2023(2) 0.24136(7) 0.25059(12) 0.0333(4) Uani 1 1 d . . .
C12 C 0.2852(2) 0.27593(8) 0.22032(14) 0.0401(5) Uani 1 1 d . . .
C13 C 0.2385(3) 0.32371(9) 0.20415(17) 0.0511(6) Uani 1 1 d . . .
H13 H 0.2944 0.3472 0.1849 0.061 Uiso 1 1 calc R . .
C14 C 0.1146(3) 0.33793(9) 0.21512(18) 0.0570(7) Uani 1 1 d . . .
H14 H 0.0857 0.3708 0.2042 0.068 Uiso 1 1 calc R . .
C15 C 0.0329(3) 0.30405(10) 0.24208(17) 0.0529(6) Uani 1 1 d . . .
H15 H -0.0535 0.3138 0.2487 0.063 Uiso 1 1 calc R . .
C16 C 0.0732(2) 0.25572(8) 0.25994(14) 0.0400(5) Uani 1 1 d . . .
C17 C 0.4179(3) 0.26187(10) 0.19922(18) 0.0504(6) Uani 1 1 d . . .
H17 H 0.4445 0.2293 0.2262 0.060 Uiso 1 1 calc R . .
C18 C 0.4044(4) 0.25690(12) 0.1010(2) 0.0708(9) Uani 1 1 d . . .
H18A H 0.3321 0.2340 0.0781 0.085 Uiso 1 1 calc R . .
H18B H 0.4882 0.2445 0.0884 0.085 Uiso 1 1 calc R . .
H18C H 0.3842 0.2890 0.0736 0.085 Uiso 1 1 calc R . .
C19 C 0.5292(3) 0.29875(12) 0.2345(3) 0.0764(10) Uani 1 1 d . . .
H19A H 0.6150 0.2856 0.2268 0.092 Uiso 1 1 calc R . .
H19B H 0.5323 0.3044 0.2963 0.092 Uiso 1 1 calc R . .
H19C H 0.5113 0.3298 0.2029 0.092 Uiso 1 1 calc R . .
C20 C -0.0272(2) 0.22046(10) 0.28428(17) 0.0490(6) Uani 1 1 d . . .
H20 H 0.0197 0.1887 0.3013 0.059 Uiso 1 1 calc R . .
C21 C -0.1413(3) 0.21028(13) 0.2065(2) 0.0694(8) Uani 1 1 d . . .
H21A H -0.1050 0.1958 0.1594 0.083 Uiso 1 1 calc R . .
H21B H -0.1867 0.2411 0.1867 0.083 Uiso 1 1 calc R . .
H21C H -0.2049 0.1875 0.2239 0.083 Uiso 1 1 calc R . .
C22 C -0.0845(3) 0.23822(13) 0.3613(2) 0.0710(9) Uani 1 1 d . . .
H22A H -0.0114 0.2466 0.4096 0.085 Uiso 1 1 calc R . .
H22B H -0.1390 0.2122 0.3793 0.085 Uiso 1 1 calc R . .
H22C H -0.1399 0.2673 0.3442 0.085 Uiso 1 1 calc R . .
C31 C 0.2418(2) 0.05491(7) 0.33906(12) 0.0318(4) Uani 1 1 d . . .
C32 C 0.3377(2) 0.01712(8) 0.34409(13) 0.0353(4) Uani 1 1 d . . .
C33 C 0.3058(3) -0.02947(8) 0.37012(15) 0.0434(5) Uani 1 1 d . . .
H33 H 0.3699 -0.0550 0.3737 0.052 Uiso 1 1 calc R . .
C34 C 0.1850(3) -0.03966(9) 0.39069(16) 0.0475(6) Uani 1 1 d . . .
H34 H 0.1663 -0.0716 0.4087 0.057 Uiso 1 1 calc R . .
C35 C 0.0907(3) -0.00282(9) 0.38489(16) 0.0459(5) Uani 1 1 d . . .
H35 H 0.0070 -0.0099 0.3991 0.055 Uiso 1 1 calc R . .
C36 C 0.1160(2) 0.04433(8) 0.35866(14) 0.0383(4) Uani 1 1 d . . .
C37 C 0.4706(2) 0.02463(8) 0.31815(14) 0.0398(5) Uani 1 1 d . . .
H37 H 0.4863 0.0607 0.3149 0.048 Uiso 1 1 calc R . .
C38 C 0.5883(3) 0.00232(11) 0.38359(18) 0.0532(6) Uani 1 1 d . . .
H38A H 0.5860 0.0141 0.4420 0.064 Uiso 1 1 calc R . .
H38B H 0.6724 0.0122 0.3683 0.064 Uiso 1 1 calc R . .
H38C H 0.5812 -0.0335 0.3820 0.064 Uiso 1 1 calc R . .
C39 C 0.4682(3) 0.00259(10) 0.22839(16) 0.0528(6) Uani 1 1 d . . .
H39A H 0.3960 0.0176 0.1859 0.063 Uiso 1 1 calc R . .
H39B H 0.4534 -0.0328 0.2302 0.063 Uiso 1 1 calc R . .
H39C H 0.5536 0.0089 0.2116 0.063 Uiso 1 1 calc R . .
C40 C 0.0043(2) 0.08207(9) 0.34859(18) 0.0470(5) Uani 1 1 d . . .
H40 H 0.0431 0.1145 0.3378 0.056 Uiso 1 1 calc R . .
C41 C -0.1077(3) 0.07071(12) 0.2704(2) 0.0628(7) Uani 1 1 d . . .
H41A H -0.1760 0.0963 0.2646 0.075 Uiso 1 1 calc R . .
H41B H -0.1475 0.0389 0.2789 0.075 Uiso 1 1 calc R . .
H41C H -0.0709 0.0697 0.2177 0.075 Uiso 1 1 calc R . .
C42 C -0.0547(3) 0.08719(11) 0.4297(2) 0.0628(7) Uani 1 1 d . . .
H42A H -0.1156 0.1152 0.4230 0.075 Uiso 1 1 calc R . .
H42B H 0.0174 0.0923 0.4803 0.075 Uiso 1 1 calc R . .
H42C H -0.1036 0.0573 0.4378 0.075 Uiso 1 1 calc R . .
C51 C 0.0559(3) 0.06796(11) -0.18293(17) 0.0558(6) Uani 1 1 d . B .
H51A H -0.0221 0.0880 -0.2101 0.067 Uiso 1 1 calc R . .
H51B H 0.0268 0.0335 -0.1803 0.067 Uiso 1 1 calc R . .
C52 C 0.1642(4) 0.07175(14) -0.2341(2) 0.0761(9) Uani 1 1 d . . .
H52A H 0.1988 0.0389 -0.2442 0.091 Uiso 1 1 calc R B .
H52B H 0.1302 0.0876 -0.2908 0.091 Uiso 1 1 calc R . .
C53 C 0.2692(3) 0.10172(13) -0.1809(2) 0.0697(8) Uani 1 1 d . B .
H53A H 0.3563 0.0851 -0.1763 0.084 Uiso 1 1 calc R A 1
H53B H 0.2740 0.1338 -0.2095 0.084 Uiso 1 1 calc R A 1
C54A C 0.2437(7) 0.1095(3) -0.0953(4) 0.0634(15) Uiso 0.50 1 d P B 1
H54A H 0.2400 0.1449 -0.0824 0.076 Uiso 0.50 1 calc PR B 1
H54B H 0.3137 0.0940 -0.0507 0.076 Uiso 0.50 1 calc PR B 1
C54B C 0.2551(6) 0.0836(2) -0.0906(4) 0.0537(12) Uiso 0.50 1 d P B 2
H54C H 0.2894 0.0498 -0.0794 0.064 Uiso 0.50 1 calc PR B 2
H54D H 0.3018 0.1056 -0.0441 0.064 Uiso 0.50 1 calc PR B 2
C55 C -0.2350(4) 0.05202(14) -0.0007(3) 0.0990(14) Uani 1 1 d D B .
H55A H -0.1947 0.0430 0.0599 0.119 Uiso 1 1 calc R . .
H55B H -0.2353 0.0227 -0.0377 0.119 Uiso 1 1 calc R . .
C56 C -0.3710(4) 0.07006(17) -0.0064(3) 0.0967(13) Uani 1 1 d D . .
H56A H -0.3892 0.0740 0.0525 0.116 Uiso 1 1 calc R B 1
H56B H -0.4355 0.0461 -0.0382 0.116 Uiso 1 1 calc R B 1
C57A C -0.3869(8) 0.1176(2) -0.0521(5) 0.073(2) Uiso 0.50 1 d PD B 1
H57A H -0.4428 0.1403 -0.0259 0.088 Uiso 0.50 1 calc PR B 1
H57B H -0.4273 0.1133 -0.1143 0.088 Uiso 0.50 1 calc PR B 1
C58A C -0.2416(6) 0.1367(2) -0.0398(5) 0.0673(16) Uiso 0.50 1 d PD B 1
H58A H -0.2287 0.1558 -0.0909 0.081 Uiso 0.50 1 calc PR B 1
H58B H -0.2183 0.1576 0.0125 0.081 Uiso 0.50 1 calc PR B 1
C57B C -0.3570(10) 0.1249(2) -0.0191(6) 0.085(2) Uiso 0.50 1 d PD B 2
H57C H -0.3211 0.1418 0.0362 0.102 Uiso 0.50 1 calc PR B 2
H57D H -0.4426 0.1401 -0.0474 0.102 Uiso 0.50 1 calc PR B 2
C58B C -0.2541(9) 0.1240(3) -0.0804(6) 0.107(3) Uiso 0.50 1 d PD B 2
H58C H -0.2930 0.1105 -0.1384 0.129 Uiso 0.50 1 calc PR B 2
H58D H -0.2152 0.1567 -0.0864 0.129 Uiso 0.50 1 calc PR B 2
Li Li 0.0243(4) 0.0968(2) -0.0058(3) 0.0564(11) Uani 1 1 d . B .

loop_
_atom_site_aniso_label
_atom_site_aniso_U_11
_atom_site_aniso_U_22
_atom_site_aniso_U_33
_atom_site_aniso_U_23
_atom_site_aniso_U_13
_atom_site_aniso_U_12
Zr 0.03389(11) 0.03446(11) 0.02508(10) -0.00219(7) 0.00700(7) 0.00109(7)
Cl1 0.0824(5) 0.0515(4) 0.0402(3) 0.0065(3) -0.0111(3) 0.0093(3)
Cl2 0.0582(3) 0.0422(3) 0.0424(3) -0.0065(2) -0.0008(3) -0.0059(2)
Cl3 0.0476(3) 0.0649(4) 0.0504(3) -0.0086(3) 0.0254(3) 0.0019(3)
Si 0.0273(2) 0.0321(3) 0.0256(2) -0.0022(2) 0.00542(19) 0.0013(2)
O1 0.0434(10) 0.145(2) 0.0408(10) -0.0191(12) 0.0103(8) -0.0191(12)
O2 0.0385(10) 0.1081(18) 0.0743(14) 0.0007(13) 0.0035(9) 0.0052(11)
N1 0.0304(8) 0.0308(8) 0.0284(8) -0.0005(6) 0.0080(6) 0.0000(6)
N2 0.0302(8) 0.0303(8) 0.0288(8) -0.0003(6) 0.0056(6) 0.0021(6)
C1 0.0365(11) 0.0552(13) 0.0287(10) -0.0041(9) 0.0093(8) 0.0000(10)
C2 0.0576(16) 0.0719(18) 0.0566(16) -0.0312(14) 0.0233(13) -0.0054(14)
C3 0.0561(16) 0.100(2) 0.0336(12) 0.0147(13) 0.0113(11) 0.0075(15)
C4 0.0298(10) 0.0528(13) 0.0369(11) -0.0113(9) 0.0050(8) 0.0004(9)
C5 0.0460(14) 0.0716(19) 0.0748(19) -0.0248(15) 0.0156(13) -0.0198(13)
C6 0.0453(14) 0.085(2) 0.0448(14) -0.0097(13) -0.0048(11) 0.0221(13)
C11 0.0402(11) 0.0332(10) 0.0264(9) 0.0000(7) 0.0069(8) 0.0023(8)
C12 0.0476(12) 0.0377(11) 0.0358(11) 0.0003(9) 0.0102(9) -0.0041(9)
C13 0.0717(17) 0.0353(12) 0.0477(13) 0.0060(10) 0.0152(12) -0.0049(11)
C14 0.083(2) 0.0355(12) 0.0533(15) 0.0098(11) 0.0155(14) 0.0158(12)
C15 0.0625(16) 0.0488(14) 0.0496(14) 0.0101(11) 0.0171(12) 0.0220(12)
C16 0.0457(12) 0.0412(11) 0.0349(10) 0.0072(9) 0.0127(9) 0.0105(9)
C17 0.0500(14) 0.0451(13) 0.0607(15) 0.0029(11) 0.0221(12) -0.0103(11)
C18 0.088(2) 0.0677(19) 0.0703(19) 0.0064(15) 0.0489(18) -0.0055(17)
C19 0.0593(18) 0.0608(18) 0.111(3) 0.0020(18) 0.0211(18) -0.0225(15)
C20 0.0390(12) 0.0567(14) 0.0548(14) 0.0197(12) 0.0174(11) 0.0166(11)
C21 0.0478(15) 0.081(2) 0.079(2) 0.0160(17) 0.0102(14) -0.0005(14)
C22 0.0562(17) 0.096(2) 0.0705(19) 0.0258(17) 0.0357(15) 0.0265(16)
C31 0.0357(10) 0.0322(10) 0.0263(9) -0.0012(7) 0.0032(7) -0.0003(8)
C32 0.0435(11) 0.0342(10) 0.0259(9) -0.0040(8) 0.0017(8) 0.0038(9)
C33 0.0555(14) 0.0331(11) 0.0386(11) -0.0025(9) 0.0028(10) 0.0060(10)
C34 0.0622(15) 0.0327(11) 0.0455(13) 0.0033(9) 0.0063(11) -0.0049(10)
C35 0.0481(13) 0.0416(12) 0.0480(13) 0.0014(10) 0.0101(10) -0.0083(10)
C36 0.0394(11) 0.0360(11) 0.0395(11) -0.0004(9) 0.0082(9) -0.0023(9)
C37 0.0417(11) 0.0396(11) 0.0376(11) -0.0037(9) 0.0071(9) 0.0100(9)
C38 0.0432(13) 0.0591(15) 0.0542(14) 0.0014(12) 0.0029(11) 0.0139(11)
C39 0.0597(15) 0.0568(15) 0.0435(13) -0.0060(11) 0.0138(11) 0.0183(12)
C40 0.0380(12) 0.0406(12) 0.0658(15) 0.0045(11) 0.0186(11) -0.0018(9)
C41 0.0423(14) 0.0653(18) 0.079(2) 0.0098(15) 0.0084(13) 0.0059(12)
C42 0.0535(15) 0.0614(17) 0.083(2) -0.0030(15) 0.0355(15) -0.0027(13)
C51 0.0608(16) 0.0606(16) 0.0473(14) -0.0073(12) 0.0143(12) -0.0142(13)
C52 0.086(2) 0.079(2) 0.074(2) -0.0225(17) 0.0390(18) -0.0160(18)
C53 0.0532(16) 0.080(2) 0.081(2) -0.0077(17) 0.0240(15) -0.0053(15)
C55 0.056(2) 0.081(3) 0.153(4) -0.014(3) 0.004(2) -0.0127(18)
C56 0.066(2) 0.117(3) 0.117(3) -0.029(3) 0.040(2) -0.002(2)
Li 0.043(2) 0.085(3) 0.040(2) -0.007(2) 0.0063(17) 0.000(2)

loop_
_atom_type_symbol
_atom_type_description
_atom_type_scat_dispersion_real
_atom_type_scat_dispersion_imag
_atom_type_scat_source
C C 0.0033 0.0016 'International Tables Vol C Tables 4.2.6.8 and 6.1.1.4'
H H 0.0000 0.0000 'International Tables Vol C Tables 4.2.6.8 and 6.1.1.4'
Li Li -0.0003 0.0001 'International Tables Vol C Tables 4.2.6.8 and 6.1.1.4'
N N 0.0061 0.0033 'International Tables Vol C Tables 4.2.6.8 and 6.1.1.4'
O O 0.0106 0.0060 'International Tables Vol C Tables 4.2.6.8 and 6.1.1.4'
Si Si 0.0817 0.0704 'International Tables Vol C Tables 4.2.6.8 and 6.1.1.4'
Cl Cl 0.1484 0.1585 'International Tables Vol C Tables 4.2.6.8 and 6.1.1.4'
Zr Zr -2.9673 0.5597 'International Tables Vol C Tables 4.2.6.8 and 6.1.1.4'

loop_
_geom_angle_atom_site_label_1
_geom_angle_atom_site_label_2
_geom_angle_atom_site_label_3
_geom_angle
N2 Zr N1 75.69(6)
N2 Zr Cl3 105.70(5)
N1 Zr Cl3 106.41(5)
N2 Zr Cl1 149.13(5)
N1 Zr Cl1 92.70(5)
Cl3 Zr Cl1 105.01(3)
N2 Zr Cl2 91.08(5)
N1 Zr Cl2 150.17(5)
Cl3 Zr Cl2 102.86(2)
Cl1 Zr Cl2 85.15(2)
N2 Zr Si 38.47(5)
N1 Zr Si 38.58(5)
Cl3 Zr Si 102.70(2)
Cl1 Zr Si 129.37(2)
Cl2 Zr Si 128.098(19)
N2 Zr Li 130.78(10)
N1 Zr Li 133.10(10)
Cl3 Zr Li 101.65(7)
Cl1 Zr Li 43.40(9)
Cl2 Zr Li 42.79(9)
Si Zr Li 155.59(7)
Li Cl1 Zr 90.95(11)
Li Cl2 Zr 91.01(13)
N2 Si N1 90.77(8)
N2 Si C4 109.50(9)
N1 Si C4 110.39(9)
N2 Si C1 117.03(9)
N1 Si C1 116.04(9)
C4 Si C1 111.44(10)
N2 Si Zr 46.22(5)
N1 Si Zr 46.32(5)
C4 Si Zr 108.87(7)
C1 Si Zr 139.69(7)
C51 O1 C54B 105.7(3)
C51 O1 C54A 111.4(3)
C51 O1 Li 128.2(2)
C54B O1 Li 124.9(3)
C54A O1 Li 118.3(3)
C58B O2 C55 107.6(5)
C55 O2 C58A 109.4(3)
C58B O2 Li 127.0(5)
C55 O2 Li 125.3(3)
C58A O2 Li 118.6(4)
C11 N1 Si 131.80(13)
C11 N1 Zr 132.87(13)
Si N1 Zr 95.11(7)
C31 N2 Si 131.98(13)
C31 N2 Zr 131.91(13)
Si N2 Zr 95.31(8)
C2 C1 C3 110.4(2)
C2 C1 Si 111.40(17)
C3 C1 Si 112.89(17)
C6 C4 C5 109.9(2)
C6 C4 Si 114.92(18)
C5 C4 Si 114.68(17)
C16 C11 C12 119.24(19)
C16 C11 N1 120.16(18)
C12 C11 N1 120.47(19)
C13 C12 C11 118.5(2)
C13 C12 C17 119.1(2)
C11 C12 C17 122.2(2)
C14 C13 C12 122.2(2)
C15 C14 C13 119.2(2)
C14 C15 C16 121.7(2)
C15 C16 C11 119.1(2)
C15 C16 C20 117.6(2)
C11 C16 C20 123.3(2)
C12 C17 C18 110.2(2)
C12 C17 C19 112.8(2)
C18 C17 C19 109.3(2)
C16 C20 C22 113.0(2)
C16 C20 C21 111.0(2)
C22 C20 C21 109.7(2)
C32 C31 C36 119.46(19)
C32 C31 N2 120.56(18)
C36 C31 N2 119.83(18)
C33 C32 C31 118.6(2)
C33 C32 C37 118.7(2)
C31 C32 C37 122.58(19)
C34 C33 C32 122.1(2)
C33 C34 C35 119.3(2)
C34 C35 C36 121.4(2)
C35 C36 C31 119.1(2)
C35 C36 C40 118.3(2)
C31 C36 C40 122.53(19)
C32 C37 C39 110.5(2)
C32 C37 C38 112.9(2)
C39 C37 C38 108.96(19)
C36 C40 C42 113.1(2)
C36 C40 C41 111.7(2)
C42 C40 C41 109.4(2)
O1 C51 C52 106.3(2)
C53 C52 C51 105.5(2)
C54A C53 C52 111.4(4)
C52 C53 C54B 98.8(3)
C53 C54A O1 104.0(4)
O1 C54B C53 101.2(4)
O2 C55 C56 106.8(3)
C55 C56 C57A 109.5(4)
C55 C56 C57B 103.0(5)
C56 C57A C58A 103.2(5)
O2 C58A C57A 103.5(4)
C56 C57B C58B 99.2(6)
O2 C58B C57B 97.2(6)
O2 Li O1 116.9(2)
O2 Li Cl2 112.8(2)
O1 Li Cl2 112.5(2)
O2 Li Cl1 109.8(2)
O1 Li Cl1 111.1(2)
Cl2 Li Cl1 90.70(15)
O2 Li Zr 129.3(2)
O1 Li Zr 113.71(18)
Cl2 Li Zr 46.20(8)
Cl1 Li Zr 45.65(8)

loop_
_geom_bond_atom_site_label_1
_geom_bond_atom_site_label_2
_geom_bond_distance
Zr N2 2.0495(16)
Zr N1 2.0521(16)
Zr Cl3 2.3910(6)
Zr Cl1 2.4966(6)
Zr Cl2 2.5199(6)
Zr Si 2.8263(5)
Zr Li 3.491(4)
Cl1 Li 2.399(5)
Cl2 Li 2.372(5)
Si N2 1.7658(17)
Si N1 1.7694(17)
Si C4 1.885(2)
Si C1 1.886(2)
O1 C51 1.421(3)
O1 C54B 1.454(6)
O1 C54A 1.495(7)
O1 Li 1.886(5)
O2 C58B 1.429(5)
O2 C55 1.444(4)
O2 C58A 1.485(5)
O2 Li 1.860(5)
N1 C11 1.432(3)
N2 C31 1.432(3)
C1 C2 1.537(4)
C1 C3 1.541(3)
C4 C6 1.532(4)
C4 C5 1.536(4)
C11 C16 1.416(3)
C11 C12 1.416(3)
C12 C13 1.394(3)
C12 C17 1.513(3)
C13 C14 1.373(4)
C14 C15 1.372(4)
C15 C16 1.394(3)
C16 C20 1.515(3)
C17 C18 1.532(4)
C17 C19 1.538(4)
C20 C22 1.532(4)
C20 C21 1.536(4)
C31 C32 1.415(3)
C31 C36 1.416(3)
C32 C33 1.395(3)
C32 C37 1.514(3)
C33 C34 1.370(4)
C34 C35 1.385(4)
C35 C36 1.392(3)
C36 C40 1.524(3)
C37 C39 1.533(3)
C37 C38 1.543(3)
C40 C42 1.529(4)
C40 C41 1.534(4)
C51 C52 1.503(4)
C52 C53 1.469(4)
C53 C54A 1.441(7)
C53 C54B 1.541(7)
C55 C56 1.463(5)
C56 C57A 1.476(7)
C56 C57B 1.519(7)
C57A C58A 1.552(10)
C57B C58B 1.570(14)

loop_
_geom_torsion_atom_site_label_1
_geom_torsion_atom_site_label_2
_geom_torsion_atom_site_label_3
_geom_torsion_atom_site_label_4
_geom_torsion
N2 Zr Cl1 Li -94.80(14)
N1 Zr Cl1 Li -161.02(12)
Cl3 Zr Cl1 Li 91.19(11)
Cl2 Zr Cl1 Li -10.84(11)
Si Zr Cl1 Li -147.85(11)
N2 Zr Cl2 Li 160.28(12)
N1 Zr Cl2 Li 97.94(14)
Cl3 Zr Cl2 Li -93.35(11)
Cl1 Zr Cl2 Li 10.97(11)
Si Zr Cl2 Li 148.91(11)
N1 Zr Si N2 160.19(10)
Cl3 Zr Si N2 -99.33(8)
Cl1 Zr Si N2 138.78(8)
Cl2 Zr Si N2 18.48(8)
Li Zr Si N2 76.6(2)
N2 Zr Si N1 -160.19(10)
Cl3 Zr Si N1 100.48(8)
Cl1 Zr Si N1 -21.42(8)
Cl2 Zr Si N1 -141.71(8)
Li Zr Si N1 -83.6(2)
N2 Zr Si C4 99.27(11)
N1 Zr Si C4 -100.53(11)
Cl3 Zr Si C4 -0.06(8)
Cl1 Zr Si C4 -121.95(8)
Cl2 Zr Si C4 117.76(8)
Li Zr Si C4 175.8(2)
N2 Zr Si C1 -81.00(14)
N1 Zr Si C1 79.19(14)
Cl3 Zr Si C1 179.67(12)
Cl1 Zr Si C1 57.77(13)
Cl2 Zr Si C1 -62.52(12)
Li Zr Si C1 -4.4(3)
N2 Si N1 C11 160.80(18)
C4 Si N1 C11 -88.02(19)
C1 Si N1 C11 40.0(2)
Zr Si N1 C11 175.0(2)
N2 Si N1 Zr -14.16(7)
C4 Si N1 Zr 97.01(9)
C1 Si N1 Zr -134.99(9)
N2 Zr N1 C11 -162.31(19)
Cl3 Zr N1 C11 95.21(17)
Cl1 Zr N1 C11 -11.30(18)
Cl2 Zr N1 C11 -96.26(19)
Si Zr N1 C11 -174.9(2)
Li Zr N1 C11 -29.1(2)
N2 Zr N1 Si 12.56(7)
Cl3 Zr N1 Si -89.91(6)
Cl1 Zr N1 Si 163.58(6)
Cl2 Zr N1 Si 78.62(11)
Li Zr N1 Si 145.76(11)
N1 Si N2 C31 -156.17(18)
C4 Si N2 C31 91.84(19)
C1 Si N2 C31 -36.2(2)
Zr Si N2 C31 -170.4(2)
N1 Si N2 Zr 14.19(7)
C4 Si N2 Zr -97.81(9)
C1 Si N2 Zr 134.17(9)
N1 Zr N2 C31 157.77(18)
Cl3 Zr N2 C31 -98.86(17)
Cl1 Zr N2 C31 87.15(19)
Cl2 Zr N2 C31 4.81(17)
Si Zr N2 C31 170.4(2)
Li Zr N2 C31 22.4(2)
N1 Zr N2 Si -12.59(7)
Cl3 Zr N2 Si 90.77(6)
Cl1 Zr N2 Si -83.22(11)
Cl2 Zr N2 Si -165.55(6)
Li Zr N2 Si -147.93(11)
N2 Si C1 C2 -170.80(17)
N1 Si C1 C2 -65.4(2)
C4 Si C1 C2 62.1(2)
Zr Si C1 C2 -117.61(17)
N2 Si C1 C3 64.3(2)
N1 Si C1 C3 169.75(17)
C4 Si C1 C3 -62.8(2)
Zr Si C1 C3 117.51(18)
N2 Si C4 C6 -66.15(19)
N1 Si C4 C6 -164.60(16)
C1 Si C4 C6 64.9(2)
Zr Si C4 C6 -115.26(16)
N2 Si C4 C5 165.04(18)
N1 Si C4 C5 66.6(2)
C1 Si C4 C5 -63.9(2)
Zr Si C4 C5 115.93(18)
Si N1 C11 C16 -80.4(2)
Zr N1 C11 C16 92.7(2)
Si N1 C11 C12 103.8(2)
Zr N1 C11 C12 -83.0(2)
C16 C11 C12 C13 2.6(3)
N1 C11 C12 C13 178.4(2)
C16 C11 C12 C17 -173.1(2)
N1 C11 C12 C17 2.8(3)
C11 C12 C13 C14 -1.2(4)
C17 C12 C13 C14 174.6(2)
C12 C13 C14 C15 -0.7(4)
C13 C14 C15 C16 1.0(4)
C14 C15 C16 C11 0.5(4)
C14 C15 C16 C20 -176.5(3)
C12 C11 C16 C15 -2.3(3)
N1 C11 C16 C15 -178.1(2)
C12 C11 C16 C20 174.5(2)
N1 C11 C16 C20 -1.3(3)
C13 C12 C17 C18 -73.9(3)
C11 C12 C17 C18 101.7(3)
C13 C12 C17 C19 48.5(3)
C11 C12 C17 C19 -135.8(3)
C15 C16 C20 C22 -55.1(3)
C11 C16 C20 C22 128.0(2)
C15 C16 C20 C21 68.6(3)
C11 C16 C20 C21 -108.3(3)
Si N2 C31 C32 -106.4(2)
Zr N2 C31 C32 86.5(2)
Si N2 C31 C36 78.0(2)
Zr N2 C31 C36 -89.1(2)
C36 C31 C32 C33 -1.3(3)
N2 C31 C32 C33 -176.89(18)
C36 C31 C32 C37 175.62(19)
N2 C31 C32 C37 0.0(3)
C31 C32 C33 C34 0.1(3)
C37 C32 C33 C34 -176.9(2)
C32 C33 C34 C35 0.6(4)
C33 C34 C35 C36 0.0(4)
C34 C35 C36 C31 -1.1(4)
C34 C35 C36 C40 176.3(2)
C32 C31 C36 C35 1.8(3)
N2 C31 C36 C35 177.43(19)
C32 C31 C36 C40 -175.6(2)
N2 C31 C36 C40 0.1(3)
C33 C32 C37 C39 74.8(3)
C31 C32 C37 C39 -102.1(2)
C33 C32 C37 C38 -47.5(3)
C31 C32 C37 C38 135.6(2)
C35 C36 C40 C42 53.7(3)
C31 C36 C40 C42 -128.9(2)
C35 C36 C40 C41 -70.2(3)
C31 C36 C40 C41 107.2(3)
C54B O1 C51 C52 -18.8(4)
C54A O1 C51 C52 10.3(5)
Li O1 C51 C52 173.3(3)
O1 C51 C52 C53 -12.0(4)
C51 C52 C53 C54A 9.9(5)
C51 C52 C53 C54B 35.3(4)
C52 C53 C54A O1 -3.8(6)
C51 O1 C54A C53 -4.3(6)
Li O1 C54A C53 -169.2(3)
C51 O1 C54B C53 40.9(4)
Li O1 C54B C53 -150.7(3)
C52 C53 C54B O1 -46.5(4)
C58B O2 C55 C56 -20.3(6)
C58A O2 C55 C56 9.6(5)
Li O2 C55 C56 160.2(3)
O2 C55 C56 C57A 8.9(6)
O2 C55 C56 C57B -13.4(6)
C55 C56 C57A C58A -22.5(7)
C55 O2 C58A C57A -23.1(6)
Li O2 C58A C57A -175.9(4)
C56 C57A C58A O2 27.1(7)
C55 C56 C57B C58B 38.4(7)
C55 O2 C58B C57B 43.2(7)
Li O2 C58B C57B -137.3(5)
C56 C57B C58B O2 -49.3(8)
C58B O2 Li O1 -70.8(7)
C55 O2 Li O1 108.5(4)
C58A O2 Li O1 -103.3(5)
C58B O2 Li Cl2 156.4(6)
C55 O2 Li Cl2 -24.2(4)
C58A O2 Li Cl2 124.0(4)
C58B O2 Li Cl1 56.9(7)
C55 O2 Li Cl1 -123.7(3)
C58A O2 Li Cl1 24.5(5)
C58B O2 Li Zr 105.2(6)
C55 O2 Li Zr -75.4(4)
C58A O2 Li Zr 72.8(5)
C51 O1 Li O2 -8.0(5)
C54B O1 Li O2 -173.7(4)
C54A O1 Li O2 154.1(4)
C51 O1 Li Cl2 124.8(3)
C54B O1 Li Cl2 -40.9(5)
C54A O1 Li Cl2 -73.1(4)
C51 O1 Li Cl1 -135.1(3)
C54B O1 Li Cl1 59.1(5)
C54A O1 Li Cl1 26.9(4)
C51 O1 Li Zr 175.3(2)
C54B O1 Li Zr 9.6(5)
C54A O1 Li Zr -22.6(5)
Zr Cl2 Li O2 -123.3(2)
Zr Cl2 Li O1 101.9(2)
Zr Cl2 Li Cl1 -11.38(11)
Zr Cl1 Li O2 126.1(2)
Zr Cl1 Li O1 -103.0(2)
Zr Cl1 Li Cl2 11.49(11)
N2 Zr Li O2 58.3(4)
N1 Zr Li O2 -52.8(4)
Cl3 Zr Li O2 -178.9(3)
Cl1 Zr Li O2 -79.3(3)
Cl2 Zr Li O2 84.7(3)
Si Zr Li O2 5.2(5)
N2 Zr Li O1 -125.5(2)
N1 Zr Li O1 123.3(2)
Cl3 Zr Li O1 -2.7(3)
Cl1 Zr Li O1 96.9(3)
Cl2 Zr Li O1 -99.1(3)
Si Zr Li O1 -178.58(10)
N2 Zr Li Cl2 -26.45(15)
N1 Zr Li Cl2 -137.57(9)
Cl3 Zr Li Cl2 96.41(8)
Cl1 Zr Li Cl2 -163.99(16)
Si Zr Li Cl2 -79.5(2)
N2 Zr Li Cl1 137.53(9)
N1 Zr Li Cl1 26.42(16)
Cl3 Zr Li Cl1 -99.60(8)
Cl2 Zr Li Cl1 163.99(16)
Si Zr Li Cl1 84.5(2)
